data_1516027
loop_
_publ_author_name
'Suttil, James A.'
'Wasserscheid, Peter'
'McGuinness, David S.'
'Gardiner, Michael G.'
'Evans, Stephen J.'

_publ_section_title
;
 A survey of pendant donor-functionalised (N,O) phosphine ligands for
 Cr-catalysed ethylene tri- and tetramerisation
;
_journal_issue 8
_journal_name_full 'Catalysis Science &amp; Technology'
_journal_page_first 2574
_journal_paper_doi 10.1039/c4cy00457d
_journal_volume 4
_journal_year 2014
_chemical_formula_sum 'C32 H38 N2 P2'
_chemical_formula_weight 512.58
_chemical_name_systematic
; 
 ? 
;
_space_group_IT_number 2
_symmetry_cell_setting triclinic
_symmetry_Int_Tables_number 2
_symmetry_space_group_name_Hall '-P 1'
_symmetry_space_group_name_H-M 'P -1'
_atom_sites_solution_hydrogens geom
_atom_sites_solution_primary direct
_atom_sites_solution_secondary difmap
_audit_creation_method SHELXL-97
_cell_angle_alpha 79.664(2)
_cell_angle_beta 76.635(2)
_cell_angle_gamma 71.842(5)
_cell_formula_units_Z 2
_cell_length_a 10.2160(7)
_cell_length_b 10.3180(3)
_cell_length_c 14.3790(6)
_cell_measurement_reflns_used 22097
_cell_measurement_temperature 100(2)
_cell_measurement_theta_max 28.56
_cell_measurement_theta_min 1.47
_cell_volume 1391.70(12)
_computing_cell_refinement XDS
_computing_data_collection BLU-ICE
_computing_data_reduction XDS
_computing_molecular_graphics
;
'X-SEED (Barbour, 2008) and ORTEPIII (Farrugia, 1998)' 
;
_computing_publication_material 'WinGX (Farrugia, 1999)'
_computing_structure_refinement 'SHELXL-97 (Sheldrick, 1997)'
_computing_structure_solution 'SHELXS-97 (Sheldrick, 1990)'
_diffrn_ambient_temperature 100(2)
_diffrn_detector_area_resol_mean 'ADSC Q210'
_diffrn_measured_fraction_theta_full 0.894
_diffrn_measured_fraction_theta_max 0.894
_diffrn_measurement_device_type '3-BM1 Australian Synchrotron'
_diffrn_measurement_method Rotation
_diffrn_radiation_monochromator Si<111>
_diffrn_radiation_source 'synchrotron BM'
_diffrn_radiation_type Synchrotron
_diffrn_radiation_wavelength 0.71085
_diffrn_reflns_av_R_equivalents 0.0407
_diffrn_reflns_av_sigmaI/netI 0.0347
_diffrn_reflns_limit_h_max 13
_diffrn_reflns_limit_h_min -13
_diffrn_reflns_limit_k_max 13
_diffrn_reflns_limit_k_min -13
_diffrn_reflns_limit_l_max 19
_diffrn_reflns_limit_l_min -19
_diffrn_reflns_number 23874
_diffrn_reflns_theta_full 28.56
_diffrn_reflns_theta_max 28.56
_diffrn_reflns_theta_min 1.47
_exptl_absorpt_coefficient_mu 0.180
_exptl_absorpt_correction_type none
_exptl_crystal_colour colourless
_exptl_crystal_density_diffrn 1.223
_exptl_crystal_density_method 'not measured'
_exptl_crystal_description prism
_exptl_crystal_F_000 548
_exptl_crystal_size_max 0.10
_exptl_crystal_size_mid 0.10
_exptl_crystal_size_min 0.05
_refine_diff_density_max 0.385
_refine_diff_density_min -0.554
_refine_diff_density_rms 0.060
_refine_ls_extinction_method none
_refine_ls_goodness_of_fit_ref 1.071
_refine_ls_hydrogen_treatment constr
_refine_ls_matrix_type full
_refine_ls_number_parameters 325
_refine_ls_number_reflns 6344
_refine_ls_number_restraints 0
_refine_ls_restrained_S_all 1.071
_refine_ls_R_factor_all 0.0415
_refine_ls_R_factor_gt 0.0390
_refine_ls_shift/su_max 0.001
_refine_ls_shift/su_mean 0.000
_refine_ls_structure_factor_coef Fsqd
_refine_ls_weighting_details 'calc w=1/[\s^2^(Fo^2^)+(0.0552P)^2^+0.6687P] where P=(Fo^2^+2Fc^2^)/3'
_refine_ls_weighting_scheme calc
_refine_ls_wR_factor_gt 0.1050
_refine_ls_wR_factor_ref 0.1072
_reflns_number_gt 5917
_reflns_number_total 6344
_reflns_threshold_expression >2sigma(I)
_cod_data_source_file c4cy00457d1.cif
_cod_data_source_block d:\21js1
_cod_depositor_comments 'Adding full bibliography for 1516026--1516030.cif.'
_cod_original_sg_symbol_H-M P-1
_cod_database_code 1516027

loop_
_symmetry_equiv_pos_as_xyz
'x, y, z'
'-x, -y, -z'

loop_
_atom_site_label
_atom_site_type_symbol
_atom_site_fract_x
_atom_site_fract_y
_atom_site_fract_z
_atom_site_U_iso_or_equiv
_atom_site_adp_type
_atom_site_occupancy
_atom_site_symmetry_multiplicity
_atom_site_calc_flag
_atom_site_refinement_flags
P1 P 0.69084(3) 0.61882(3) 0.19648(2) 0.01203(9) Uani 1 1 d .
P2 P 0.79329(3) 0.86234(3) 0.09389(2) 0.01277(9) Uani 1 1 d .
N1 N 0.71010(11) 0.77844(10) 0.19279(7) 0.0128(2) Uani 1 1 d .
N2 N 0.72802(11) 0.96597(11) 0.39185(7) 0.0135(2) Uani 1 1 d .
C25 C 0.66330(12) 0.85470(12) 0.27854(9) 0.0136(2) Uani 1 1 d .
H25A H 0.6074 0.8058 0.3301 0.016 Uiso 1 1 calc R
H25B H 0.6012 0.9469 0.2615 0.016 Uiso 1 1 calc R
C1 C 0.50072(12) 0.64420(13) 0.23165(9) 0.0143(2) Uani 1 1 d .
C7 C 0.75172(12) 0.53147(12) 0.30871(9) 0.0134(2) Uani 1 1 d .
C9 C 0.95265(14) 0.44179(14) 0.38823(10) 0.0199(3) Uani 1 1 d .
H9 H 1.0492 0.4289 0.3872 0.024 Uiso 1 1 calc R
C13 C 0.74084(13) 0.82279(13) -0.00877(9) 0.0139(2) Uani 1 1 d .
C27 C 0.76331(13) 1.09764(13) 0.36037(10) 0.0169(2) Uani 1 1 d .
H27 H 0.7150 1.1573 0.4130 0.020 Uiso 1 1 calc R
C12 C 0.67013(13) 0.48228(13) 0.39136(9) 0.0169(2) Uani 1 1 d .
H12 H 0.5733 0.4956 0.3930 0.020 Uiso 1 1 calc R
C19 C 0.97996(12) 0.76768(13) 0.07426(9) 0.0143(2) Uani 1 1 d .
C11 C 0.72855(14) 0.41404(14) 0.47123(9) 0.0196(3) Uani 1 1 d .
H11 H 0.6716 0.3809 0.5267 0.023 Uiso 1 1 calc R
C17 C 0.55579(14) 0.82308(15) -0.08910(10) 0.0204(3) Uani 1 1 d .
H17 H 0.4601 0.8300 -0.0865 0.025 Uiso 1 1 calc R
C8 C 0.89503(13) 0.50786(13) 0.30818(10) 0.0171(2) Uani 1 1 d .
H8 H 0.9532 0.5377 0.2521 0.021 Uiso 1 1 calc R
C21 C 1.21780(14) 0.78465(15) 0.04614(10) 0.0209(3) Uani 1 1 d .
H21 H 1.2803 0.8379 0.0420 0.025 Uiso 1 1 calc R
C20 C 1.07343(14) 0.84392(14) 0.06866(9) 0.0171(2) Uani 1 1 d .
H20 H 1.0382 0.9374 0.0803 0.020 Uiso 1 1 calc R
C2 C 0.40223(13) 0.77083(13) 0.24663(9) 0.0169(2) Uani 1 1 d .
H2 H 0.4330 0.8502 0.2413 0.020 Uiso 1 1 calc R
C10 C 0.86979(14) 0.39410(14) 0.47022(10) 0.0196(3) Uani 1 1 d .
H10 H 0.9095 0.3483 0.5250 0.023 Uiso 1 1 calc R
C18 C 0.60020(13) 0.83344(14) -0.00672(9) 0.0175(2) Uani 1 1 d .
H18 H 0.5341 0.8479 0.0516 0.021 Uiso 1 1 calc R
C15 C 0.79093(14) 0.79211(15) -0.17842(9) 0.0212(3) Uani 1 1 d .
H15 H 0.8564 0.7776 -0.2370 0.025 Uiso 1 1 calc R
C30 C 0.76030(14) 0.89771(14) 0.48659(9) 0.0181(3) Uani 1 1 d .
H30 H 0.8636 0.8529 0.4793 0.022 Uiso 1 1 calc R
C24 C 1.03439(13) 0.62870(13) 0.05904(9) 0.0174(2) Uani 1 1 d .
H24 H 0.9722 0.5750 0.0635 0.021 Uiso 1 1 calc R
C26 C 0.78356(12) 0.87119(12) 0.31739(9) 0.0138(2) Uani 1 1 d .
H26A H 0.8370 0.7806 0.3452 0.017 Uiso 1 1 calc R
H26B H 0.8482 0.9076 0.2642 0.017 Uiso 1 1 calc R
C5 C 0.30843(15) 0.54155(15) 0.26057(10) 0.0226(3) Uani 1 1 d .
H5 H 0.2768 0.4629 0.2652 0.027 Uiso 1 1 calc R
C3 C 0.25908(14) 0.78205(15) 0.26942(10) 0.0210(3) Uani 1 1 d .
H3 H 0.1933 0.8688 0.2800 0.025 Uiso 1 1 calc R
C14 C 0.83556(13) 0.80275(14) -0.09626(9) 0.0185(3) Uani 1 1 d .
H14 H 0.9313 0.7963 -0.0996 0.022 Uiso 1 1 calc R
C23 C 1.17848(14) 0.56905(15) 0.03744(10) 0.0208(3) Uani 1 1 d .
H23 H 1.2145 0.4748 0.0279 0.025 Uiso 1 1 calc R
C28 C 0.91968(14) 1.08610(16) 0.34506(12) 0.0253(3) Uani 1 1 d .
H28A H 0.9560 1.0384 0.4032 0.038 Uiso 1 1 calc R
H28B H 0.9328 1.1782 0.3317 0.038 Uiso 1 1 calc R
H28C H 0.9704 1.0342 0.2905 0.038 Uiso 1 1 calc R
C32 C 0.71670(17) 0.99832(16) 0.56164(10) 0.0264(3) Uani 1 1 d .
H32A H 0.7652 1.0697 0.5395 0.040 Uiso 1 1 calc R
H32B H 0.7418 0.9490 0.6228 0.040 Uiso 1 1 calc R
H32C H 0.6151 1.0408 0.5707 0.040 Uiso 1 1 calc R
C16 C 0.65120(14) 0.80271(15) -0.17481(9) 0.0199(3) Uani 1 1 d .
H16 H 0.6209 0.7960 -0.2310 0.024 Uiso 1 1 calc R
C22 C 1.26990(14) 0.64820(16) 0.02987(10) 0.0222(3) Uani 1 1 d .
H22 H 1.3683 0.6082 0.0135 0.027 Uiso 1 1 calc R
C29 C 0.70474(15) 1.17144(14) 0.27097(11) 0.0228(3) Uani 1 1 d .
H29A H 0.6047 1.1781 0.2818 0.034 Uiso 1 1 calc R
H29B H 0.7547 1.1199 0.2161 0.034 Uiso 1 1 calc R
H29C H 0.7171 1.2639 0.2574 0.034 Uiso 1 1 calc R
C6 C 0.45122(14) 0.52994(14) 0.23753(10) 0.0194(3) Uani 1 1 d .
H6 H 0.5163 0.4433 0.2256 0.023 Uiso 1 1 calc R
C4 C 0.21223(14) 0.66773(16) 0.27677(10) 0.0219(3) Uani 1 1 d .
H4 H 0.1147 0.6757 0.2928 0.026 Uiso 1 1 calc R
C31 C 0.68354(17) 0.78718(16) 0.52245(10) 0.0262(3) Uani 1 1 d .
H31A H 0.7106 0.7219 0.4749 0.039 Uiso 1 1 calc R
H31B H 0.5821 0.8303 0.5317 0.039 Uiso 1 1 calc R
H31C H 0.7087 0.7386 0.5837 0.039 Uiso 1 1 calc R

loop_
_atom_site_aniso_label
_atom_site_aniso_U_11
_atom_site_aniso_U_22
_atom_site_aniso_U_33
_atom_site_aniso_U_23
_atom_site_aniso_U_13
_atom_site_aniso_U_12
P1 0.01189(14) 0.01205(15) 0.01255(15) -0.00328(12) -0.00127(11) -0.00365(11)
P2 0.01332(15) 0.01309(15) 0.01232(15) -0.00183(12) -0.00107(11) -0.00508(11)
N1 0.0145(4) 0.0132(5) 0.0112(4) -0.0037(4) 0.0002(4) -0.0054(4)
N2 0.0146(4) 0.0134(5) 0.0130(5) -0.0052(4) -0.0017(4) -0.0033(4)
C25 0.0139(5) 0.0145(5) 0.0131(5) -0.0054(5) -0.0008(4) -0.0040(4)
C1 0.0134(5) 0.0168(6) 0.0135(5) -0.0015(5) -0.0029(4) -0.0052(4)
C7 0.0143(5) 0.0113(5) 0.0152(5) -0.0036(4) -0.0028(4) -0.0032(4)
C9 0.0156(6) 0.0220(6) 0.0221(6) -0.0018(5) -0.0057(5) -0.0039(5)
C13 0.0153(5) 0.0139(5) 0.0126(5) -0.0005(4) -0.0029(4) -0.0047(4)
C27 0.0163(5) 0.0152(6) 0.0210(6) -0.0067(5) -0.0028(5) -0.0047(4)
C12 0.0141(5) 0.0187(6) 0.0171(6) -0.0027(5) -0.0017(5) -0.0038(5)
C19 0.0134(5) 0.0184(6) 0.0112(5) -0.0014(5) -0.0013(4) -0.0056(4)
C11 0.0202(6) 0.0208(6) 0.0155(6) -0.0004(5) -0.0011(5) -0.0052(5)
C17 0.0157(6) 0.0286(7) 0.0179(6) -0.0013(6) -0.0039(5) -0.0078(5)
C8 0.0147(5) 0.0183(6) 0.0182(6) -0.0014(5) -0.0018(5) -0.0058(5)
C21 0.0166(6) 0.0297(7) 0.0184(6) 0.0031(6) -0.0040(5) -0.0123(5)
C20 0.0191(6) 0.0197(6) 0.0140(5) 0.0006(5) -0.0035(5) -0.0089(5)
C2 0.0154(6) 0.0185(6) 0.0183(6) -0.0051(5) -0.0042(5) -0.0043(5)
C10 0.0207(6) 0.0195(6) 0.0168(6) -0.0010(5) -0.0066(5) -0.0016(5)
C18 0.0145(5) 0.0222(6) 0.0146(6) -0.0020(5) -0.0013(5) -0.0044(5)
C15 0.0192(6) 0.0315(7) 0.0131(6) -0.0040(5) 0.0008(5) -0.0095(5)
C30 0.0183(6) 0.0204(6) 0.0151(6) -0.0046(5) -0.0049(5) -0.0018(5)
C24 0.0171(6) 0.0198(6) 0.0157(6) -0.0038(5) -0.0008(5) -0.0063(5)
C26 0.0130(5) 0.0141(5) 0.0146(5) -0.0057(5) -0.0011(4) -0.0029(4)
C5 0.0221(6) 0.0259(7) 0.0241(7) 0.0042(6) -0.0081(5) -0.0141(5)
C3 0.0146(6) 0.0279(7) 0.0206(6) -0.0088(6) -0.0040(5) -0.0022(5)
C14 0.0157(5) 0.0253(6) 0.0152(6) -0.0015(5) -0.0014(5) -0.0085(5)
C23 0.0186(6) 0.0228(6) 0.0181(6) -0.0042(5) -0.0008(5) -0.0027(5)
C28 0.0182(6) 0.0270(7) 0.0348(8) -0.0095(6) -0.0021(6) -0.0108(5)
C32 0.0320(7) 0.0299(7) 0.0168(6) -0.0099(6) -0.0057(6) -0.0031(6)
C16 0.0210(6) 0.0269(7) 0.0143(6) -0.0017(5) -0.0051(5) -0.0093(5)
C22 0.0141(5) 0.0314(7) 0.0181(6) -0.0011(6) -0.0003(5) -0.0049(5)
C29 0.0261(7) 0.0152(6) 0.0268(7) -0.0017(5) -0.0058(6) -0.0052(5)
C6 0.0180(6) 0.0172(6) 0.0247(6) 0.0001(5) -0.0070(5) -0.0066(5)
C4 0.0147(6) 0.0362(8) 0.0163(6) -0.0008(6) -0.0031(5) -0.0102(5)
C31 0.0342(8) 0.0258(7) 0.0185(6) 0.0022(6) -0.0058(6) -0.0101(6)

loop_
_atom_type_symbol
_atom_type_description
_atom_type_scat_dispersion_real
_atom_type_scat_dispersion_imag
_atom_type_scat_source
C C 0.0033 0.0016 'International Tables Vol C Tables 4.2.6.8 and 6.1.1.4'
H H 0.0000 0.0000 'International Tables Vol C Tables 4.2.6.8 and 6.1.1.4'
N N 0.0061 0.0033 'International Tables Vol C Tables 4.2.6.8 and 6.1.1.4'
P P 0.1023 0.0942 'International Tables Vol C Tables 4.2.6.8 and 6.1.1.4'

loop_
_geom_angle_atom_site_label_1
_geom_angle_atom_site_label_2
_geom_angle_atom_site_label_3
_geom_angle
N1 P1 C1 104.10(5)
N1 P1 C7 101.59(5)
C1 P1 C7 101.75(6)
N1 P2 C13 104.71(5)
N1 P2 C19 107.66(6)
C13 P2 C19 100.69(5)
C25 N1 P1 122.32(8)
C25 N1 P2 113.28(8)
P1 N1 P2 124.29(6)
C26 N2 C30 111.98(10)
C26 N2 C27 112.62(10)
C30 N2 C27 115.07(10)
N1 C25 C26 113.81(9)
C2 C1 C6 118.02(11)
C2 C1 P1 124.37(9)
C6 C1 P1 117.46(9)
C12 C7 C8 117.97(12)
C12 C7 P1 125.98(10)
C8 C7 P1 115.99(9)
C8 C9 C10 120.31(12)
C18 C13 C14 118.12(11)
C18 C13 P2 120.51(9)
C14 C13 P2 120.60(9)
N2 C27 C29 111.19(10)
N2 C27 C28 114.72(11)
C29 C27 C28 110.35(12)
C11 C12 C7 120.98(12)
C20 C19 C24 118.61(11)
C20 C19 P2 116.19(10)
C24 C19 P2 125.08(9)
C10 C11 C12 120.28(12)
C16 C17 C18 120.04(12)
C9 C8 C7 121.00(12)
C22 C21 C20 119.90(12)
C21 C20 C19 120.85(12)
C3 C2 C1 120.71(12)
C11 C10 C9 119.42(13)
C17 C18 C13 120.94(11)
C16 C15 C14 120.16(12)
N2 C30 C32 112.31(11)
N2 C30 C31 109.40(11)
C32 C30 C31 108.65(12)
C23 C24 C19 120.59(12)
N2 C26 C25 110.09(9)
C4 C5 C6 120.11(12)
C4 C3 C2 120.47(13)
C15 C14 C13 120.80(12)
C24 C23 C22 119.77(13)
C17 C16 C15 119.93(12)
C21 C22 C23 120.24(12)
C5 C6 C1 121.04(12)
C3 C4 C5 119.63(12)

loop_
_geom_bond_atom_site_label_1
_geom_bond_atom_site_label_2
_geom_bond_distance
P1 N1 1.7088(10)
P1 C1 1.8365(12)
P1 C7 1.8428(13)
P2 N1 1.7181(11)
P2 C13 1.8306(12)
P2 C19 1.8329(13)
N1 C25 1.4862(14)
N2 C26 1.4743(14)
N2 C30 1.4763(17)
N2 C27 1.4798(16)
C25 C26 1.5272(16)
C1 C2 1.3954(17)
C1 C6 1.4033(17)
C7 C12 1.3979(17)
C7 C8 1.4057(17)
C9 C8 1.385(2)
C9 C10 1.3924(19)
C13 C18 1.4001(17)
C13 C14 1.4028(17)
C27 C29 1.520(2)
C27 C28 1.5306(18)
C12 C11 1.391(2)
C19 C20 1.3954(17)
C19 C24 1.4045(17)
C11 C10 1.3896(18)
C17 C16 1.3867(18)
C17 C18 1.3944(18)
C21 C22 1.383(2)
C21 C20 1.3936(18)
C2 C3 1.3950(17)
C15 C16 1.3867(18)
C15 C14 1.3935(18)
C30 C32 1.5271(17)
C30 C31 1.5300(19)
C24 C23 1.3910(18)
C5 C4 1.386(2)
C5 C6 1.3907(18)
C3 C4 1.384(2)
C23 C22 1.3955(19)
